data_4115401
loop_
_publ_author_name
'David M. Jenkins'
'Angel J. Di Bilio'
'Matthew J. Allen'
'Theodore A. Betley'
'Jonas C. Peters'

_publ_section_title
;
 Elucidation of a Low Spin Cobalt(II) System in a Distorted Tetrahedral
 Geometry
;
_journal_name_full 'Journal of the American Chemical Society'
_journal_page_first 15336
_journal_page_last 15350
_journal_paper_doi 10.1021/ja026433e
_journal_volume 124
_journal_year 2002
_chemical_formula_moiety 'C90 H82 B2 Cl2 Co2 P6, 2(C6 H6)'
_chemical_formula_sum 'C102 H94 B2 Cl2 Co2 P6'
_chemical_formula_weight 1715.97
_chemical_name_systematic
; 
 ? 
;
_space_group_IT_number 14
_symmetry_cell_setting monoclinic
_symmetry_space_group_name_Hall '-P 2ybc'
_symmetry_space_group_name_H-M 'P 1 21/c 1'
_atom_sites_solution_hydrogens difmap
_atom_sites_solution_primary direct
_atom_sites_solution_secondary difmap
_audit_creation_method SHELXL-97
_cell_angle_alpha 90.00
_cell_angle_beta 117.909(2)
_cell_angle_gamma 90.00
_cell_formula_units_Z 4
_cell_length_a 26.340(3)
_cell_length_b 13.2151(14)
_cell_length_c 28.015(3)
_cell_measurement_reflns_used 16594
_cell_measurement_temperature 98(2)
_cell_measurement_theta_max 28.13
_cell_measurement_theta_min 2.18
_cell_volume 8617.4(16)
_computing_cell_refinement 'Bruker SMART'
_computing_data_collection 'Bruker SMART'
_computing_data_reduction 'Bruker SAINT v6.2'
_computing_molecular_graphics 'Bruker SHELXTL'
_computing_publication_material 'Bruker SHELXTL'
_computing_structure_refinement 'SHELXL-97 (Sheldrick, 1997)'
_computing_structure_solution 'SHELXS-97 (Sheldrick, 1990)'
_diffrn_ambient_temperature 98(2)
_diffrn_measured_fraction_theta_full 0.931
_diffrn_measured_fraction_theta_max 0.931
_diffrn_measurement_device_type 'CCD area detector'
_diffrn_measurement_method 'omega scans at 4 f settings'
_diffrn_radiation_monochromator graphite
_diffrn_radiation_source 'fine-focus sealed tube'
_diffrn_radiation_type MoK\a
_diffrn_radiation_wavelength 0.71073
_diffrn_reflns_av_R_equivalents 0.1020
_diffrn_reflns_av_sigmaI/netI 0.1083
_diffrn_reflns_limit_h_max 33
_diffrn_reflns_limit_h_min -34
_diffrn_reflns_limit_k_max 17
_diffrn_reflns_limit_k_min -16
_diffrn_reflns_limit_l_max 36
_diffrn_reflns_limit_l_min -37
_diffrn_reflns_number 106341
_diffrn_reflns_theta_full 28.63
_diffrn_reflns_theta_max 28.63
_diffrn_reflns_theta_min 1.46
_exptl_absorpt_coefficient_mu 0.607
_exptl_absorpt_correction_T_max 0.9564
_exptl_absorpt_correction_T_min 0.8770
_exptl_absorpt_correction_type none
_exptl_crystal_colour Red/Brown
_exptl_crystal_density_diffrn 1.323
_exptl_crystal_description Block
_exptl_crystal_F_000 3576
_exptl_crystal_size_max 0.22
_exptl_crystal_size_mid 0.19
_exptl_crystal_size_min 0.07
_refine_diff_density_max 0.821
_refine_diff_density_min -0.495
_refine_diff_density_rms 0.077
_refine_ls_extinction_method none
_refine_ls_goodness_of_fit_ref 1.028
_refine_ls_hydrogen_treatment Riding
_refine_ls_matrix_type 'Full matrix'
_refine_ls_number_parameters 1027
_refine_ls_number_reflns 20585
_refine_ls_number_restraints 0
_refine_ls_restrained_S_all 1.028
_refine_ls_R_factor_all 0.0995
_refine_ls_R_factor_gt 0.0468
_refine_ls_shift/su_max 0.002
_refine_ls_shift/su_mean 0.000
_refine_ls_structure_factor_coef Fsqd
_refine_ls_weighting_details w=1/s^2^(Fo^2^)
_refine_ls_weighting_scheme sigma
_refine_ls_wR_factor_gt 0.0660
_refine_ls_wR_factor_ref 0.0724
_reflns_number_gt 11762
_reflns_number_total 20585
_reflns_threshold_expression >2sigma(I)
_cod_data_source_file ja026433e-2_s2_3.cif
_cod_data_source_block mja08
_cod_depositor_comments
;
The following automatic conversions were performed:

'_atom_sites_solution_primary' value 'direct methods' was changed to
'direct'.

'_atom_sites_solution_secondary' value 'Difference Fourier map' was
changed to 'difmap'.

'_atom_sites_solution_hydrogens' value 'Difference Fourier map' was
changed to 'difmap'.

Automatic conversion script
Id: cif_fix_values 6452 2018-10-05 10:23:21Z andrius 
;
_cod_original_cell_volume 8617.6(16)
_cod_database_code 4115401

loop_
_symmetry_equiv_pos_as_xyz
'x, y, z'
'-x, y+1/2, -z+1/2'
'-x, -y, -z'
'x, -y-1/2, z-1/2'

loop_
_atom_site_label
_atom_site_type_symbol
_atom_site_fract_x
_atom_site_fract_y
_atom_site_fract_z
_atom_site_U_iso_or_equiv
_atom_site_adp_type
_atom_site_occupancy
_atom_site_symmetry_multiplicity
_atom_site_calc_flag
_atom_site_refinement_flags
Co1 Co 0.301056(14) 0.27009(3) 0.296091(14) 0.01570(9) Uani 1 1 d .
Co2 Co 0.207503(14) 0.27572(3) 0.352551(14) 0.01582(9) Uani 1 1 d .
Cl1 Cl 0.24406(3) 0.38275(5) 0.31075(3) 0.02011(16) Uani 1 1 d .
Cl2 Cl 0.28233(3) 0.17626(5) 0.35612(3) 0.01804(15) Uani 1 1 d .
P1 P 0.33187(3) 0.13493(5) 0.26986(3) 0.01720(16) Uani 1 1 d .
P2 P 0.28663(3) 0.34644(5) 0.21920(3) 0.01785(16) Uani 1 1 d .
P3 P 0.39690(3) 0.33379(5) 0.34459(3) 0.01608(16) Uani 1 1 d .
P4 P 0.17412(3) 0.14841(5) 0.38191(3) 0.01798(16) Uani 1 1 d .
P5 P 0.11722(3) 0.33159(5) 0.30480(3) 0.01763(16) Uani 1 1 d .
P6 P 0.22344(3) 0.36777(5) 0.42949(3) 0.01811(16) Uani 1 1 d .
B1 B 0.40210(12) 0.2777(2) 0.24567(12) 0.0172(7) Uani 1 1 d .
B2 B 0.10695(13) 0.3028(2) 0.40498(13) 0.0205(7) Uani 1 1 d .
C1 C 0.39558(10) 0.15996(18) 0.26297(10) 0.0181(6) Uani 1 1 d .
H1A H 0.4297 0.1441 0.2977 0.022 Uiso 1 1 calc R
H1B H 0.3959 0.1133 0.2354 0.022 Uiso 1 1 calc R
C2 C 0.33898(10) 0.31334(19) 0.19650(10) 0.0196(6) Uani 1 1 d .
H2A H 0.3231 0.2578 0.1698 0.024 Uiso 1 1 calc R
H2B H 0.3447 0.3725 0.1779 0.024 Uiso 1 1 calc R
C3 C 0.42282(10) 0.36003(18) 0.29667(10) 0.0170(6) Uani 1 1 d .
H3A H 0.4096 0.4284 0.2814 0.020 Uiso 1 1 calc R
H3B H 0.4653 0.3614 0.3162 0.020 Uiso 1 1 calc R
C4 C 0.11633(10) 0.18111(19) 0.39742(11) 0.0202(6) Uani 1 1 d .
H4A H 0.0800 0.1542 0.3682 0.024 Uiso 1 1 calc R
H4B H 0.1234 0.1457 0.4311 0.024 Uiso 1 1 calc R
C5 C 0.08314(11) 0.36261(19) 0.34605(10) 0.0200(6) Uani 1 1 d .
H5A H 0.0875 0.4363 0.3533 0.024 Uiso 1 1 calc R
H5B H 0.0415 0.3486 0.3246 0.024 Uiso 1 1 calc R
C6 C 0.16770(11) 0.35230(19) 0.45044(10) 0.0209(6) Uani 1 1 d .
H6A H 0.1832 0.3089 0.4830 0.025 Uiso 1 1 calc R
H6B H 0.1594 0.4195 0.4608 0.025 Uiso 1 1 calc R
C7 C 0.45104(11) 0.2810(2) 0.22550(10) 0.0191(6) Uani 1 1 d .
C8 C 0.46152(11) 0.3702(2) 0.20403(11) 0.0262(7) Uani 1 1 d .
H8 H 0.4375 0.4272 0.1990 0.031 Uiso 1 1 calc R
C9 C 0.50533(12) 0.3788(2) 0.18986(11) 0.0314(8) Uani 1 1 d .
H9 H 0.5106 0.4406 0.1754 0.038 Uiso 1 1 calc R
C10 C 0.54138(12) 0.2975(2) 0.19667(11) 0.0300(8) Uani 1 1 d .
H10 H 0.5714 0.3029 0.1871 0.036 Uiso 1 1 calc R
C11 C 0.53273(11) 0.2081(2) 0.21780(10) 0.0236(7) Uani 1 1 d .
H11 H 0.5571 0.1516 0.2229 0.028 Uiso 1 1 calc R
C12 C 0.48845(11) 0.2008(2) 0.23158(10) 0.0221(7) Uani 1 1 d .
H12 H 0.4833 0.1385 0.2458 0.027 Uiso 1 1 calc R
C13 C 0.34710(11) 0.02434(18) 0.31418(10) 0.0173(6) Uani 1 1 d .
C14 C 0.40226(12) 0.00076(19) 0.35421(11) 0.0230(7) Uani 1 1 d .
H14 H 0.4336 0.0425 0.3588 0.028 Uiso 1 1 calc R
C15 C 0.41216(12) -0.0827(2) 0.38740(11) 0.0245(7) Uani 1 1 d .
H15 H 0.4502 -0.0981 0.4141 0.029 Uiso 1 1 calc R
C16 C 0.36696(12) -0.14372(19) 0.38183(11) 0.0245(7) Uani 1 1 d .
H16 H 0.3738 -0.2001 0.4051 0.029 Uiso 1 1 calc R
C17 C 0.31166(12) -0.12214(19) 0.34220(11) 0.0249(7) Uani 1 1 d .
H17 H 0.2806 -0.1642 0.3379 0.030 Uiso 1 1 calc R
C18 C 0.30198(11) -0.03932(19) 0.30905(11) 0.0215(6) Uani 1 1 d .
H18 H 0.2639 -0.0249 0.2821 0.026 Uiso 1 1 calc R
C19 C 0.27890(11) 0.07629(19) 0.20663(11) 0.0201(6) Uani 1 1 d .
C20 C 0.29574(12) 0.0113(2) 0.17733(11) 0.0253(7) Uani 1 1 d .
H20 H 0.3355 0.0026 0.1883 0.030 Uiso 1 1 calc R
C21 C 0.25570(12) -0.0406(2) 0.13271(12) 0.0316(8) Uani 1 1 d .
H21 H 0.2679 -0.0829 0.1126 0.038 Uiso 1 1 calc R
C22 C 0.19806(13) -0.0309(2) 0.11751(12) 0.0365(8) Uani 1 1 d .
H22 H 0.1706 -0.0673 0.0872 0.044 Uiso 1 1 calc R
C23 C 0.18006(12) 0.0317(2) 0.14617(12) 0.0325(8) Uani 1 1 d .
H23 H 0.1403 0.0383 0.1356 0.039 Uiso 1 1 calc R
C24 C 0.22049(11) 0.0853(2) 0.19067(11) 0.0248(7) Uani 1 1 d .
H24 H 0.2080 0.1283 0.2103 0.030 Uiso 1 1 calc R
C25 C 0.21502(11) 0.3276(2) 0.16180(10) 0.0200(6) Uani 1 1 d .
C26 C 0.20512(11) 0.2739(2) 0.11530(11) 0.0258(7) Uani 1 1 d .
H26 H 0.2366 0.2448 0.1126 0.031 Uiso 1 1 calc R
C27 C 0.15016(12) 0.2627(2) 0.07311(11) 0.0312(7) Uani 1 1 d .
H27 H 0.1442 0.2251 0.0420 0.037 Uiso 1 1 calc R
C28 C 0.10383(12) 0.3057(2) 0.07600(12) 0.0347(8) Uani 1 1 d .
H28 H 0.0660 0.2975 0.0472 0.042 Uiso 1 1 calc R
C29 C 0.11313(12) 0.3603(2) 0.12099(12) 0.0360(8) Uani 1 1 d .
H29 H 0.0815 0.3912 0.1228 0.043 Uiso 1 1 calc R
C30 C 0.16761(11) 0.3713(2) 0.16368(11) 0.0278(7) Uani 1 1 d .
H30 H 0.1730 0.4089 0.1946 0.033 Uiso 1 1 calc R
C31 C 0.28728(11) 0.48671(19) 0.22230(11) 0.0192(6) Uani 1 1 d .
C32 C 0.26375(13) 0.5409(2) 0.17381(12) 0.0340(8) Uani 1 1 d .
H32 H 0.2484 0.5060 0.1403 0.041 Uiso 1 1 calc R
C33 C 0.26283(14) 0.6457(2) 0.17471(13) 0.0420(9) Uani 1 1 d .
H33 H 0.2462 0.6821 0.1416 0.050 Uiso 1 1 calc R
C34 C 0.28587(13) 0.6981(2) 0.22321(13) 0.0347(8) Uani 1 1 d .
H34 H 0.2853 0.7700 0.2235 0.042 Uiso 1 1 calc R
C35 C 0.30941(11) 0.6451(2) 0.27068(12) 0.0264(7) Uani 1 1 d .
H35 H 0.3259 0.6804 0.3041 0.032 Uiso 1 1 calc R
C36 C 0.30940(10) 0.53967(19) 0.27038(11) 0.0202(6) Uani 1 1 d .
H36 H 0.3248 0.5038 0.3036 0.024 Uiso 1 1 calc R
C37 C 0.41717(10) 0.44535(19) 0.39000(10) 0.0174(6) Uani 1 1 d .
C38 C 0.44381(11) 0.5299(2) 0.38213(11) 0.0238(7) Uani 1 1 d .
H38 H 0.4513 0.5321 0.3521 0.029 Uiso 1 1 calc R
C39 C 0.45954(11) 0.6113(2) 0.41766(12) 0.0296(7) Uani 1 1 d .
H39 H 0.4772 0.6689 0.4115 0.036 Uiso 1 1 calc R
C40 C 0.44960(11) 0.6089(2) 0.46189(12) 0.0291(7) Uani 1 1 d .
H40 H 0.4606 0.6644 0.4863 0.035 Uiso 1 1 calc R
C41 C 0.42363(11) 0.5256(2) 0.47035(11) 0.0274(7) Uani 1 1 d .
H41 H 0.4170 0.5231 0.5009 0.033 Uiso 1 1 calc R
C42 C 0.40693(11) 0.4444(2) 0.43411(11) 0.0231(7) Uani 1 1 d .
H42 H 0.3883 0.3877 0.4399 0.028 Uiso 1 1 calc R
C43 C 0.44934(10) 0.24532(18) 0.39352(10) 0.0148(6) Uani 1 1 d .
C44 C 0.43686(11) 0.19736(18) 0.43106(10) 0.0186(6) Uani 1 1 d .
H44 H 0.4005 0.2075 0.4297 0.022 Uiso 1 1 calc R
C45 C 0.47703(11) 0.13497(18) 0.47038(11) 0.0210(6) Uani 1 1 d .
H45 H 0.4683 0.1041 0.4963 0.025 Uiso 1 1 calc R
C46 C 0.52984(11) 0.1172(2) 0.47226(11) 0.0243(7) Uani 1 1 d .
H46 H 0.5572 0.0743 0.4992 0.029 Uiso 1 1 calc R
C47 C 0.54226(11) 0.16237(19) 0.43461(11) 0.0234(7) Uani 1 1 d .
H47 H 0.5782 0.1500 0.4355 0.028 Uiso 1 1 calc R
C48 C 0.50262(10) 0.22580(19) 0.39549(10) 0.0198(6) Uani 1 1 d .
H48 H 0.5117 0.2564 0.3697 0.024 Uiso 1 1 calc R
C49 C 0.05719(12) 0.3179(2) 0.42407(11) 0.0257(7) Uani 1 1 d .
C50 C 0.02293(11) 0.2403(2) 0.42722(11) 0.0290(7) Uani 1 1 d .
H50 H 0.0310 0.1728 0.4214 0.035 Uiso 1 1 calc R
C51 C -0.02272(13) 0.2572(3) 0.43854(12) 0.0392(9) Uani 1 1 d .
H51 H -0.0455 0.2023 0.4395 0.047 Uiso 1 1 calc R
C52 C -0.03432(13) 0.3545(3) 0.44826(13) 0.0471(10) Uani 1 1 d .
H52 H -0.0652 0.3668 0.4561 0.057 Uiso 1 1 calc R
C53 C -0.00122(14) 0.4340(3) 0.44661(13) 0.0457(9) Uani 1 1 d .
H53 H -0.0095 0.5012 0.4529 0.055 Uiso 1 1 calc R
C54 C 0.04473(13) 0.4152(2) 0.43567(12) 0.0358(8) Uani 1 1 d .
H54 H 0.0682 0.4702 0.4361 0.043 Uiso 1 1 calc R
C55 C 0.23102(11) 0.09119(19) 0.44344(11) 0.0178(6) Uani 1 1 d .
C56 C 0.26938(11) 0.02238(19) 0.43909(11) 0.0218(6) Uani 1 1 d .
H56 H 0.2641 0.0030 0.4044 0.026 Uiso 1 1 calc R
C57 C 0.31454(12) -0.0172(2) 0.48472(12) 0.0284(7) Uani 1 1 d .
H57 H 0.3396 -0.0648 0.4812 0.034 Uiso 1 1 calc R
C58 C 0.32354(12) 0.0116(2) 0.53538(12) 0.0326(8) Uani 1 1 d .
H58 H 0.3558 -0.0133 0.5667 0.039 Uiso 1 1 calc R
C59 C 0.28544(13) 0.0770(2) 0.54051(12) 0.0305(7) Uani 1 1 d .
H59 H 0.2909 0.0956 0.5753 0.037 Uiso 1 1 calc R
C60 C 0.23934(11) 0.1152(2) 0.49487(11) 0.0239(7) Uani 1 1 d .
H60 H 0.2128 0.1588 0.4988 0.029 Uiso 1 1 calc R
C61 C 0.14791(10) 0.03714(19) 0.33774(11) 0.0201(6) Uani 1 1 d .
C62 C 0.11852(11) -0.0379(2) 0.35036(12) 0.0258(7) Uani 1 1 d .
H62 H 0.1140 -0.0317 0.3820 0.031 Uiso 1 1 calc R
C63 C 0.09615(11) -0.1206(2) 0.31713(12) 0.0307(8) Uani 1 1 d .
H63 H 0.0760 -0.1710 0.3257 0.037 Uiso 1 1 calc R
C64 C 0.10294(11) -0.1307(2) 0.27122(13) 0.0322(8) Uani 1 1 d .
H64 H 0.0870 -0.1875 0.2481 0.039 Uiso 1 1 calc R
C65 C 0.13292(12) -0.0584(2) 0.25894(12) 0.0331(8) Uani 1 1 d .
H65 H 0.1382 -0.0658 0.2278 0.040 Uiso 1 1 calc R
C66 C 0.15537(11) 0.0254(2) 0.29250(11) 0.0243(7) Uani 1 1 d .
H66 H 0.1761 0.0751 0.2841 0.029 Uiso 1 1 calc R
C67 C 0.07230(10) 0.23959(18) 0.25442(11) 0.0188(6) Uani 1 1 d .
C68 C 0.08656(11) 0.21606(19) 0.21341(11) 0.0240(7) Uani 1 1 d .
H68 H 0.1192 0.2467 0.2134 0.029 Uiso 1 1 calc R
C69 C 0.05363(12) 0.1488(2) 0.17296(11) 0.0296(7) Uani 1 1 d .
H69 H 0.0631 0.1348 0.1448 0.035 Uiso 1 1 calc R
C70 C 0.00685(13) 0.1015(2) 0.17339(13) 0.0358(8) Uani 1 1 d .
H70 H -0.0155 0.0544 0.1459 0.043 Uiso 1 1 calc R
C71 C -0.00708(12) 0.1235(2) 0.21404(12) 0.0304(7) Uani 1 1 d .
H71 H -0.0389 0.0909 0.2147 0.037 Uiso 1 1 calc R
C72 C 0.02488(11) 0.19219(19) 0.25364(11) 0.0230(7) Uani 1 1 d .
H72 H 0.0143 0.2075 0.2809 0.028 Uiso 1 1 calc R
C73 C 0.10452(11) 0.44422(18) 0.26139(10) 0.0170(6) Uani 1 1 d .
C74 C 0.05537(11) 0.4511(2) 0.21179(11) 0.0228(7) Uani 1 1 d .
H74 H 0.0291 0.3961 0.1995 0.027 Uiso 1 1 calc R
C75 C 0.04403(12) 0.5370(2) 0.17985(11) 0.0278(7) Uani 1 1 d .
H75 H 0.0098 0.5410 0.1464 0.033 Uiso 1 1 calc R
C76 C 0.08269(12) 0.6170(2) 0.19664(11) 0.0276(7) Uani 1 1 d .
H76 H 0.0757 0.6749 0.1743 0.033 Uiso 1 1 calc R
C77 C 0.13143(12) 0.61155(19) 0.24606(11) 0.0240(7) Uani 1 1 d .
H77 H 0.1579 0.6662 0.2578 0.029 Uiso 1 1 calc R
C78 C 0.14206(11) 0.52727(19) 0.27864(11) 0.0188(6) Uani 1 1 d .
H78 H 0.1751 0.5256 0.3131 0.023 Uiso 1 1 calc R
C79 C 0.22653(11) 0.50497(19) 0.42007(10) 0.0183(6) Uani 1 1 d .
C80 C 0.27208(11) 0.5421(2) 0.41301(10) 0.0226(7) Uani 1 1 d .
H80 H 0.3017 0.4973 0.4161 0.027 Uiso 1 1 calc R
C81 C 0.27499(12) 0.6434(2) 0.40151(11) 0.0280(7) Uani 1 1 d .
H81 H 0.3067 0.6675 0.3974 0.034 Uiso 1 1 calc R
C82 C 0.23201(12) 0.7094(2) 0.39610(11) 0.0300(7) Uani 1 1 d .
H82 H 0.2338 0.7786 0.3879 0.036 Uiso 1 1 calc R
C83 C 0.18627(12) 0.6738(2) 0.40279(11) 0.0286(7) Uani 1 1 d .
H83 H 0.1565 0.7187 0.3991 0.034 Uiso 1 1 calc R
C84 C 0.18392(11) 0.5727(2) 0.41487(10) 0.0229(7) Uani 1 1 d .
H84 H 0.1525 0.5493 0.4197 0.027 Uiso 1 1 calc R
C85 C 0.29097(11) 0.34415(19) 0.49134(10) 0.0191(6) Uani 1 1 d .
C86 C 0.33397(11) 0.28741(19) 0.48844(11) 0.0218(6) Uani 1 1 d .
H86 H 0.3288 0.2643 0.4543 0.026 Uiso 1 1 calc R
C87 C 0.38440(11) 0.2642(2) 0.53491(11) 0.0251(7) Uani 1 1 d .
H87 H 0.4136 0.2258 0.5324 0.030 Uiso 1 1 calc R
C88 C 0.39205(12) 0.2965(2) 0.58433(12) 0.0292(7) Uani 1 1 d .
H88 H 0.4267 0.2813 0.6160 0.035 Uiso 1 1 calc R
C89 C 0.34934(12) 0.3512(2) 0.58794(12) 0.0326(8) Uani 1 1 d .
H89 H 0.3543 0.3722 0.6223 0.039 Uiso 1 1 calc R
C90 C 0.29917(12) 0.3758(2) 0.54161(11) 0.0293(7) Uani 1 1 d .
H90 H 0.2703 0.4145 0.5444 0.035 Uiso 1 1 calc R
C101 C 0.36665(13) 0.7534(2) 0.14286(13) 0.0387(8) Uani 1 1 d .
H101 H 0.3715 0.7090 0.1714 0.046 Uiso 1 1 calc R
C102 C 0.32600(14) 0.7329(3) 0.09136(14) 0.0479(9) Uani 1 1 d .
H102 H 0.3024 0.6746 0.0842 0.058 Uiso 1 1 calc R
C103 C 0.31899(15) 0.7953(3) 0.05005(15) 0.0562(11) Uani 1 1 d .
H103 H 0.2905 0.7803 0.0143 0.067 Uiso 1 1 calc R
C104 C 0.35271(17) 0.8794(3) 0.05974(16) 0.0615(12) Uani 1 1 d .
H104 H 0.3481 0.9220 0.0307 0.074 Uiso 1 1 calc R
C105 C 0.39386(14) 0.9025(3) 0.11237(15) 0.0474(10) Uani 1 1 d .
H105 H 0.4168 0.9616 0.1195 0.057 Uiso 1 1 calc R
C106 C 0.40087(13) 0.8387(2) 0.15391(13) 0.0357(8) Uani 1 1 d .
H106 H 0.4290 0.8531 0.1899 0.043 Uiso 1 1 calc R
C111 C 0.8885(2) 0.4569(3) -0.00070(16) 0.0633(12) Uani 1 1 d .
H111 H 0.8831 0.5239 -0.0145 0.076 Uiso 1 1 calc R
C112 C 0.94259(17) 0.4238(3) 0.03557(16) 0.0597(11) Uani 1 1 d .
H112 H 0.9748 0.4674 0.0464 0.072 Uiso 1 1 calc R
C113 C 0.94948(16) 0.3279(3) 0.05570(15) 0.0624(12) Uani 1 1 d .
H113 H 0.9865 0.3058 0.0817 0.075 Uiso 1 1 calc R
C114 C 0.90420(16) 0.2636(3) 0.03923(15) 0.0594(11) Uani 1 1 d .
H114 H 0.9098 0.1965 0.0529 0.071 Uiso 1 1 calc R
C115 C 0.84996(16) 0.2958(3) 0.00255(15) 0.0667(12) Uani 1 1 d .
H115 H 0.8182 0.2509 -0.0092 0.080 Uiso 1 1 calc R
C116 C 0.84222(18) 0.3925(3) -0.01682(15) 0.0707(13) Uani 1 1 d .
H116 H 0.8048 0.4154 -0.0415 0.085 Uiso 1 1 calc R

loop_
_atom_site_aniso_label
_atom_site_aniso_U_11
_atom_site_aniso_U_22
_atom_site_aniso_U_33
_atom_site_aniso_U_23
_atom_site_aniso_U_13
_atom_site_aniso_U_12
Co1 0.01519(19) 0.01620(19) 0.0169(2) -0.00014(16) 0.00850(17) 0.00005(16)
Co2 0.01400(19) 0.01607(19) 0.0187(2) 0.00067(16) 0.00877(17) 0.00047(15)
Cl1 0.0216(4) 0.0184(3) 0.0253(4) 0.0033(3) 0.0151(3) 0.0034(3)
Cl2 0.0180(3) 0.0182(3) 0.0208(4) 0.0013(3) 0.0114(3) 0.0018(3)
P1 0.0165(4) 0.0177(4) 0.0194(4) -0.0010(3) 0.0100(3) -0.0010(3)
P2 0.0163(4) 0.0206(4) 0.0168(4) 0.0004(3) 0.0079(3) 0.0004(3)
P3 0.0153(4) 0.0165(4) 0.0164(4) 0.0001(3) 0.0073(3) 0.0001(3)
P4 0.0161(4) 0.0175(4) 0.0220(4) 0.0012(3) 0.0103(3) 0.0002(3)
P5 0.0150(4) 0.0178(4) 0.0205(4) 0.0004(3) 0.0086(3) 0.0003(3)
P6 0.0186(4) 0.0193(4) 0.0172(4) 0.0009(3) 0.0090(3) 0.0008(3)
B1 0.0165(16) 0.0210(17) 0.0168(18) 0.0009(14) 0.0101(14) 0.0009(14)
B2 0.0193(17) 0.0221(18) 0.022(2) 0.0060(14) 0.0113(16) 0.0062(14)
C1 0.0152(14) 0.0226(15) 0.0205(16) -0.0022(12) 0.0116(13) 0.0026(11)
C2 0.0207(15) 0.0248(16) 0.0183(16) -0.0005(12) 0.0132(13) -0.0008(12)
C3 0.0150(14) 0.0178(15) 0.0184(16) 0.0065(12) 0.0081(12) 0.0018(11)
C4 0.0159(14) 0.0255(16) 0.0210(16) 0.0046(13) 0.0102(13) -0.0008(12)
C5 0.0170(14) 0.0201(15) 0.0268(17) -0.0035(13) 0.0133(13) 0.0005(12)
C6 0.0252(16) 0.0201(15) 0.0230(16) 0.0061(13) 0.0159(14) 0.0082(12)
C7 0.0182(14) 0.0259(16) 0.0115(15) -0.0039(12) 0.0056(12) -0.0027(12)
C8 0.0264(16) 0.0272(17) 0.0286(18) 0.0002(14) 0.0158(15) 0.0012(13)
C9 0.0296(18) 0.0354(19) 0.036(2) 0.0055(15) 0.0206(16) -0.0071(14)
C10 0.0231(17) 0.049(2) 0.0247(18) -0.0023(15) 0.0172(15) -0.0036(15)
C11 0.0161(15) 0.0326(18) 0.0214(17) -0.0064(13) 0.0081(13) -0.0005(12)
C12 0.0218(15) 0.0254(17) 0.0217(17) -0.0019(13) 0.0123(14) -0.0046(12)
C13 0.0232(16) 0.0138(14) 0.0200(16) -0.0039(12) 0.0144(13) 0.0028(12)
C14 0.0269(17) 0.0199(16) 0.0250(17) -0.0025(13) 0.0144(15) -0.0019(13)
C15 0.0269(17) 0.0217(16) 0.0235(18) -0.0028(13) 0.0107(14) 0.0029(13)
C16 0.0377(18) 0.0163(15) 0.0234(17) 0.0019(13) 0.0176(15) 0.0031(13)
C17 0.0300(17) 0.0178(15) 0.0340(19) -0.0018(14) 0.0209(16) -0.0041(13)
C18 0.0188(15) 0.0217(16) 0.0251(18) 0.0018(13) 0.0113(14) 0.0014(12)
C19 0.0198(15) 0.0203(15) 0.0221(17) 0.0010(13) 0.0115(14) -0.0028(12)
C20 0.0217(16) 0.0270(17) 0.0300(18) -0.0048(14) 0.0144(15) -0.0037(13)
C21 0.0325(19) 0.0360(19) 0.0306(19) -0.0132(15) 0.0184(16) -0.0085(15)
C22 0.0312(19) 0.040(2) 0.033(2) -0.0133(16) 0.0107(17) -0.0128(15)
C23 0.0184(16) 0.039(2) 0.033(2) -0.0052(16) 0.0066(15) -0.0055(14)
C24 0.0247(16) 0.0258(16) 0.0279(18) -0.0040(14) 0.0156(15) -0.0015(13)
C25 0.0146(14) 0.0281(16) 0.0139(16) 0.0038(13) 0.0037(13) -0.0017(12)
C26 0.0206(15) 0.0322(17) 0.0240(18) 0.0009(14) 0.0100(14) 0.0009(13)
C27 0.0278(17) 0.044(2) 0.0219(18) -0.0089(15) 0.0114(15) -0.0079(15)
C28 0.0172(16) 0.064(2) 0.0196(18) -0.0027(16) 0.0057(14) -0.0045(15)
C29 0.0170(16) 0.068(2) 0.0226(18) 0.0005(17) 0.0092(14) 0.0055(16)
C30 0.0204(16) 0.0427(19) 0.0189(17) -0.0022(14) 0.0080(14) -0.0011(14)
C31 0.0230(15) 0.0196(15) 0.0197(16) 0.0035(13) 0.0138(14) 0.0013(12)
C32 0.048(2) 0.0279(18) 0.0274(19) 0.0027(15) 0.0185(17) -0.0018(15)
C33 0.063(2) 0.0299(19) 0.031(2) 0.0143(16) 0.0203(19) 0.0056(17)
C34 0.047(2) 0.0186(17) 0.040(2) 0.0047(15) 0.0218(18) -0.0004(14)
C35 0.0295(17) 0.0222(16) 0.0274(18) -0.0009(14) 0.0133(15) -0.0015(13)
C36 0.0152(14) 0.0223(16) 0.0235(17) 0.0047(13) 0.0095(13) 0.0016(12)
C37 0.0139(14) 0.0175(15) 0.0168(16) 0.0005(12) 0.0038(12) 0.0036(11)
C38 0.0256(16) 0.0234(16) 0.0223(17) -0.0006(13) 0.0111(14) 0.0004(13)
C39 0.0278(17) 0.0197(16) 0.036(2) -0.0025(14) 0.0101(16) -0.0041(13)
C40 0.0222(16) 0.0250(17) 0.0288(19) -0.0116(14) 0.0027(15) 0.0046(13)
C41 0.0265(17) 0.0309(18) 0.0237(18) -0.0034(14) 0.0109(14) 0.0063(14)
C42 0.0216(16) 0.0232(16) 0.0234(17) 0.0004(13) 0.0094(14) 0.0012(12)
C43 0.0143(13) 0.0135(14) 0.0130(15) -0.0026(11) 0.0035(12) -0.0013(11)
C44 0.0160(14) 0.0182(15) 0.0217(17) -0.0023(12) 0.0090(13) -0.0005(11)
C45 0.0236(16) 0.0186(15) 0.0198(16) 0.0030(13) 0.0093(14) -0.0031(12)
C46 0.0191(15) 0.0214(16) 0.0240(18) 0.0033(13) 0.0032(14) 0.0033(12)
C47 0.0147(14) 0.0237(16) 0.0296(18) 0.0047(14) 0.0083(14) 0.0058(12)
C48 0.0200(15) 0.0189(15) 0.0218(16) 0.0052(13) 0.0108(13) 0.0008(12)
C49 0.0249(16) 0.0344(18) 0.0194(17) 0.0072(14) 0.0117(14) 0.0089(14)
C50 0.0208(16) 0.046(2) 0.0214(17) -0.0057(15) 0.0107(14) -0.0026(14)
C51 0.0335(19) 0.059(2) 0.031(2) -0.0048(18) 0.0201(16) -0.0094(17)
C52 0.031(2) 0.074(3) 0.049(2) 0.009(2) 0.0289(19) 0.0104(19)
C53 0.052(2) 0.054(2) 0.044(2) 0.0097(18) 0.033(2) 0.0244(19)
C54 0.0342(19) 0.045(2) 0.033(2) 0.0076(16) 0.0196(17) 0.0115(16)
C55 0.0191(15) 0.0157(14) 0.0221(17) 0.0039(12) 0.0126(13) -0.0015(11)
C56 0.0242(16) 0.0211(15) 0.0209(17) 0.0030(13) 0.0113(14) -0.0017(12)
C57 0.0253(17) 0.0253(17) 0.035(2) 0.0079(15) 0.0140(16) 0.0092(13)
C58 0.0279(18) 0.0307(19) 0.031(2) 0.0120(15) 0.0071(16) 0.0059(14)
C59 0.0390(19) 0.0286(18) 0.0239(18) 0.0053(14) 0.0147(16) 0.0019(15)
C60 0.0223(16) 0.0258(17) 0.0252(18) 0.0023(14) 0.0125(14) 0.0030(13)
C61 0.0139(14) 0.0189(15) 0.0251(17) 0.0021(13) 0.0071(13) 0.0044(12)
C62 0.0230(16) 0.0199(16) 0.0312(19) 0.0026(14) 0.0100(15) -0.0005(13)
C63 0.0186(16) 0.0230(17) 0.045(2) 0.0035(15) 0.0104(16) -0.0003(13)
C64 0.0192(16) 0.0205(17) 0.043(2) -0.0096(15) 0.0026(15) 0.0004(13)
C65 0.0268(18) 0.0330(19) 0.037(2) -0.0111(16) 0.0129(16) -0.0030(14)
C66 0.0196(15) 0.0197(16) 0.0329(19) -0.0024(14) 0.0117(14) 0.0021(12)
C67 0.0147(14) 0.0154(14) 0.0235(17) 0.0000(12) 0.0067(13) 0.0031(11)
C68 0.0201(15) 0.0223(16) 0.0298(18) -0.0027(14) 0.0118(14) -0.0004(13)
C69 0.0301(18) 0.0304(18) 0.0277(18) -0.0071(14) 0.0131(15) 0.0001(14)
C70 0.0337(19) 0.0291(18) 0.034(2) -0.0065(15) 0.0071(17) -0.0111(14)
C71 0.0245(17) 0.0306(18) 0.032(2) 0.0013(15) 0.0099(15) -0.0078(14)
C72 0.0193(15) 0.0256(16) 0.0248(17) 0.0009(13) 0.0108(14) -0.0015(12)
C73 0.0200(15) 0.0165(14) 0.0174(16) -0.0002(12) 0.0112(13) 0.0052(12)
C74 0.0243(16) 0.0180(15) 0.0233(17) -0.0038(13) 0.0088(14) -0.0004(12)
C75 0.0283(17) 0.0276(18) 0.0197(17) 0.0009(14) 0.0048(14) 0.0074(14)
C76 0.0376(19) 0.0200(16) 0.0221(18) 0.0030(13) 0.0112(15) 0.0043(14)
C77 0.0280(17) 0.0190(16) 0.0254(18) 0.0000(13) 0.0128(15) 0.0006(13)
C78 0.0165(14) 0.0203(15) 0.0162(16) 0.0011(12) 0.0048(12) 0.0051(12)
C79 0.0240(16) 0.0181(15) 0.0125(15) -0.0020(12) 0.0084(13) -0.0004(12)
C80 0.0243(16) 0.0261(16) 0.0171(16) -0.0018(13) 0.0094(14) 0.0009(13)
C81 0.0342(18) 0.0252(17) 0.0278(18) 0.0010(14) 0.0172(15) -0.0076(14)
C82 0.046(2) 0.0191(16) 0.0251(18) 0.0021(13) 0.0170(16) -0.0002(14)
C83 0.0392(19) 0.0228(17) 0.0268(18) 0.0021(14) 0.0179(16) 0.0057(14)
C84 0.0270(16) 0.0222(16) 0.0202(17) -0.0021(13) 0.0115(14) -0.0034(13)
C85 0.0209(15) 0.0201(15) 0.0152(16) 0.0020(12) 0.0076(13) -0.0026(12)
C86 0.0245(16) 0.0244(16) 0.0157(16) 0.0001(13) 0.0089(13) -0.0023(13)
C87 0.0234(16) 0.0314(17) 0.0194(17) 0.0018(14) 0.0090(14) 0.0050(13)
C88 0.0249(17) 0.039(2) 0.0181(17) 0.0079(14) 0.0052(14) 0.0002(14)
C89 0.0351(19) 0.045(2) 0.0141(17) -0.0001(15) 0.0086(15) -0.0014(16)
C90 0.0283(17) 0.0336(18) 0.0269(18) -0.0037(15) 0.0137(15) 0.0040(14)
C101 0.0320(19) 0.045(2) 0.035(2) 0.0074(17) 0.0123(17) 0.0086(16)
C102 0.035(2) 0.061(3) 0.043(2) -0.010(2) 0.0139(19) 0.0114(18)
C103 0.036(2) 0.101(4) 0.031(2) -0.005(2) 0.0153(19) 0.027(2)
C104 0.050(3) 0.101(4) 0.048(3) 0.036(3) 0.036(2) 0.040(2)
C105 0.036(2) 0.056(2) 0.057(3) 0.019(2) 0.028(2) 0.0184(18)
C106 0.0281(18) 0.049(2) 0.031(2) 0.0088(17) 0.0145(16) 0.0153(16)
C111 0.104(4) 0.044(3) 0.048(3) 0.005(2) 0.040(3) 0.008(3)
C112 0.055(3) 0.075(3) 0.052(3) -0.017(2) 0.027(2) -0.012(2)
C113 0.037(2) 0.099(4) 0.054(3) 0.009(3) 0.023(2) 0.009(2)
C114 0.049(2) 0.071(3) 0.070(3) 0.028(2) 0.038(2) 0.014(2)
C115 0.042(2) 0.093(4) 0.061(3) 0.021(3) 0.021(2) -0.006(2)
C116 0.063(3) 0.086(4) 0.039(3) 0.015(2) 0.003(2) 0.016(3)

loop_
_atom_type_symbol
_atom_type_description
_atom_type_scat_dispersion_real
_atom_type_scat_dispersion_imag
_atom_type_scat_source
C C 0.0033 0.0016 'International Tables Vol C Tables 4.2.6.8 and 6.1.1.4'
H H 0.0000 0.0000 'International Tables Vol C Tables 4.2.6.8 and 6.1.1.4'
B B 0.0013 0.0007 'International Tables Vol C Tables 4.2.6.8 and 6.1.1.4'
P P 0.1023 0.0942 'International Tables Vol C Tables 4.2.6.8 and 6.1.1.4'
Cl Cl 0.1484 0.1585 'International Tables Vol C Tables 4.2.6.8 and 6.1.1.4'
Co Co 0.3494 0.9721 'International Tables Vol C Tables 4.2.6.8 and 6.1.1.4'

loop_
_geom_angle_atom_site_label_1
_geom_angle_atom_site_label_2
_geom_angle_atom_site_label_3
_geom_angle
_geom_angle_publ_flag
P1 Co1 P2 88.16(3) ?
P1 Co1 Cl1 162.76(3) ?
P2 Co1 Cl1 92.82(3) ?
P1 Co1 Cl2 92.55(3) ?
P2 Co1 Cl2 159.70(3) ?
Cl1 Co1 Cl2 80.65(2) yes
P1 Co1 P3 91.09(3) ?
P2 Co1 P3 92.66(3) ?
Cl1 Co1 P3 106.04(3) ?
Cl2 Co1 P3 107.60(3) ?
P4 Co2 P5 88.69(3) ?
P4 Co2 Cl1 168.14(3) ?
P5 Co2 Cl1 94.20(3) ?
P4 Co2 Cl2 91.74(3) ?
P5 Co2 Cl2 148.38(3) ?
Cl1 Co2 Cl2 79.79(2) yes
P4 Co2 P6 89.08(3) ?
P5 Co2 P6 93.53(3) ?
Cl1 Co2 P6 102.19(3) ?
Cl2 Co2 P6 118.09(3) ?
Co1 Cl1 Co2 99.02(3) yes
Co1 Cl2 Co2 97.46(3) yes
C1 P1 C13 107.34(12) ?
C1 P1 C19 107.37(12) ?
C13 P1 C19 98.24(12) ?
C1 P1 Co1 112.89(9) ?
C13 P1 Co1 114.44(8) ?
C19 P1 Co1 115.32(9) ?
C2 P2 C25 107.30(12) ?
C2 P2 C31 105.34(12) ?
C25 P2 C31 99.20(12) ?
C2 P2 Co1 114.29(9) ?
C25 P2 Co1 115.01(9) ?
C31 P2 Co1 114.23(9) ?
C3 P3 C43 105.27(11) ?
C3 P3 C37 105.68(12) ?
C43 P3 C37 96.85(11) ?
C3 P3 Co1 108.18(8) ?
C43 P3 Co1 115.13(8) ?
C37 P3 Co1 123.91(8) ?
C4 P4 C61 104.99(12) ?
C4 P4 C55 106.28(12) ?
C61 P4 C55 100.78(12) ?
C4 P4 Co2 115.33(8) ?
C61 P4 Co2 116.42(9) ?
C55 P4 Co2 111.59(8) ?
C5 P5 C67 108.04(12) ?
C5 P5 C73 104.24(11) ?
C67 P5 C73 100.13(12) ?
C5 P5 Co2 113.49(9) ?
C67 P5 Co2 111.51(8) ?
C73 P5 Co2 118.20(9) ?
C6 P6 C85 104.27(12) ?
C6 P6 C79 104.61(12) ?
C85 P6 C79 102.38(12) ?
C6 P6 Co2 114.40(9) ?
C85 P6 Co2 117.27(9) ?
C79 P6 Co2 112.44(9) ?
C7 B1 C2 110.6(2) ?
C7 B1 C1 109.4(2) ?
C2 B1 C1 108.0(2) ?
C7 B1 C3 106.5(2) ?
C2 B1 C3 109.0(2) ?
C1 B1 C3 113.4(2) ?
C6 B2 C49 109.6(2) ?
C6 B2 C4 109.6(2) ?
C49 B2 C4 110.4(2) ?
C6 B2 C5 111.0(2) ?
C49 B2 C5 106.1(2) ?
C4 B2 C5 110.1(2) ?
B1 C1 P1 115.49(17) ?
B1 C1 H1A 108.4 ?
P1 C1 H1A 108.4 ?
B1 C1 H1B 108.4 ?
P1 C1 H1B 108.4 ?
H1A C1 H1B 107.5 ?
B1 C2 P2 114.05(17) ?
B1 C2 H2A 108.7 ?
P2 C2 H2A 108.7 ?
B1 C2 H2B 108.7 ?
P2 C2 H2B 108.7 ?
H2A C2 H2B 107.6 ?
B1 C3 P3 115.19(17) ?
B1 C3 H3A 108.5 ?
P3 C3 H3A 108.5 ?
B1 C3 H3B 108.5 ?
P3 C3 H3B 108.5 ?
H3A C3 H3B 107.5 ?
B2 C4 P4 116.92(17) ?
B2 C4 H4A 108.1 ?
P4 C4 H4A 108.1 ?
B2 C4 H4B 108.1 ?
P4 C4 H4B 108.1 ?
H4A C4 H4B 107.3 ?
B2 C5 P5 117.12(17) ?
B2 C5 H5A 108.0 ?
P5 C5 H5A 108.0 ?
B2 C5 H5B 108.0 ?
P5 C5 H5B 108.0 ?
H5A C5 H5B 107.3 ?
B2 C6 P6 115.61(18) ?
B2 C6 H6A 108.4 ?
P6 C6 H6A 108.4 ?
B2 C6 H6B 108.4 ?
P6 C6 H6B 108.4 ?
H6A C6 H6B 107.4 ?
C12 C7 C8 114.7(2) ?
C12 C7 B1 124.1(2) ?
C8 C7 B1 121.0(2) ?
C9 C8 C7 123.1(3) ?
C9 C8 H8 118.5 ?
C7 C8 H8 118.5 ?
C10 C9 C8 120.3(3) ?
C10 C9 H9 119.8 ?
C8 C9 H9 119.8 ?
C9 C10 C11 118.7(3) ?
C9 C10 H10 120.7 ?
C11 C10 H10 120.7 ?
C10 C11 C12 120.2(3) ?
C10 C11 H11 119.9 ?
C12 C11 H11 119.9 ?
C11 C12 C7 123.1(3) ?
C11 C12 H12 118.5 ?
C7 C12 H12 118.5 ?
C14 C13 C18 117.5(2) ?
C14 C13 P1 122.5(2) ?
C18 C13 P1 120.0(2) ?
C15 C14 C13 121.1(3) ?
C15 C14 H14 119.5 ?
C13 C14 H14 119.5 ?
C16 C15 C14 120.4(3) ?
C16 C15 H15 119.8 ?
C14 C15 H15 119.8 ?
C15 C16 C17 119.7(3) ?
C15 C16 H16 120.1 ?
C17 C16 H16 120.1 ?
C18 C17 C16 119.7(3) ?
C18 C17 H17 120.1 ?
C16 C17 H17 120.1 ?
C17 C18 C13 121.6(3) ?
C17 C18 H18 119.2 ?
C13 C18 H18 119.2 ?
C24 C19 C20 118.1(3) ?
C24 C19 P1 120.0(2) ?
C20 C19 P1 121.3(2) ?
C21 C20 C19 121.3(3) ?
C21 C20 H20 119.4 ?
C19 C20 H20 119.4 ?
C22 C21 C20 119.8(3) ?
C22 C21 H21 120.1 ?
C20 C21 H21 120.1 ?
C23 C22 C21 120.3(3) ?
C23 C22 H22 119.8 ?
C21 C22 H22 119.8 ?
C22 C23 C24 119.8(3) ?
C22 C23 H23 120.1 ?
C24 C23 H23 120.1 ?
C19 C24 C23 120.7(3) ?
C19 C24 H24 119.7 ?
C23 C24 H24 119.7 ?
C26 C25 C30 117.7(2) ?
C26 C25 P2 123.6(2) ?
C30 C25 P2 118.7(2) ?
C27 C26 C25 121.0(3) ?
C27 C26 H26 119.5 ?
C25 C26 H26 119.5 ?
C28 C27 C26 120.3(3) ?
C28 C27 H27 119.8 ?
C26 C27 H27 119.8 ?
C29 C28 C27 119.2(3) ?
C29 C28 H28 120.4 ?
C27 C28 H28 120.4 ?
C28 C29 C30 121.2(3) ?
C28 C29 H29 119.4 ?
C30 C29 H29 119.4 ?
C29 C30 C25 120.5(3) ?
C29 C30 H30 119.7 ?
C25 C30 H30 119.7 ?
C36 C31 C32 118.7(3) ?
C36 C31 P2 122.8(2) ?
C32 C31 P2 118.5(2) ?
C33 C32 C31 119.9(3) ?
C33 C32 H32 120.1 ?
C31 C32 H32 120.1 ?
C34 C33 C32 120.9(3) ?
C34 C33 H33 119.5 ?
C32 C33 H33 119.5 ?
C35 C34 C33 119.2(3) ?
C35 C34 H34 120.4 ?
C33 C34 H34 120.4 ?
C34 C35 C36 120.5(3) ?
C34 C35 H35 119.7 ?
C36 C35 H35 119.7 ?
C31 C36 C35 120.7(3) ?
C31 C36 H36 119.6 ?
C35 C36 H36 119.6 ?
C42 C37 C38 118.2(2) ?
C42 C37 P3 119.4(2) ?
C38 C37 P3 122.3(2) ?
C39 C38 C37 120.8(3) ?
C39 C38 H38 119.6 ?
C37 C38 H38 119.6 ?
C40 C39 C38 120.4(3) ?
C40 C39 H39 119.8 ?
C38 C39 H39 119.8 ?
C41 C40 C39 119.5(3) ?
C41 C40 H40 120.3 ?
C39 C40 H40 120.3 ?
C40 C41 C42 120.1(3) ?
C40 C41 H41 119.9 ?
C42 C41 H41 119.9 ?
C37 C42 C41 121.0(3) ?
C37 C42 H42 119.5 ?
C41 C42 H42 119.5 ?
C44 C43 C48 118.2(2) ?
C44 C43 P3 119.46(19) ?
C48 C43 P3 122.35(19) ?
C45 C44 C43 120.6(2) ?
C45 C44 H44 119.7 ?
C43 C44 H44 119.7 ?
C46 C45 C44 120.6(2) ?
C46 C45 H45 119.7 ?
C44 C45 H45 119.7 ?
C47 C46 C45 119.4(3) ?
C47 C46 H46 120.3 ?
C45 C46 H46 120.3 ?
C46 C47 C48 120.4(2) ?
C46 C47 H47 119.8 ?
C48 C47 H47 119.8 ?
C47 C48 C43 120.8(2) ?
C47 C48 H48 119.6 ?
C43 C48 H48 119.6 ?
C50 C49 C54 115.5(3) ?
C50 C49 B2 124.7(3) ?
C54 C49 B2 119.7(3) ?
C49 C50 C51 123.2(3) ?
C49 C50 H50 118.4 ?
C51 C50 H50 118.4 ?
C52 C51 C50 119.2(3) ?
C52 C51 H51 120.4 ?
C50 C51 H51 120.4 ?
C51 C52 C53 120.1(3) ?
C51 C52 H52 119.9 ?
C53 C52 H52 119.9 ?
C52 C53 C54 119.7(3) ?
C52 C53 H53 120.1 ?
C54 C53 H53 120.1 ?
C53 C54 C49 122.2(3) ?
C53 C54 H54 118.9 ?
C49 C54 H54 118.9 ?
C60 C55 C56 117.8(2) ?
C60 C55 P4 122.9(2) ?
C56 C55 P4 119.3(2) ?
C57 C56 C55 120.6(3) ?
C57 C56 H56 119.7 ?
C55 C56 H56 119.7 ?
C58 C57 C56 120.5(3) ?
C58 C57 H57 119.8 ?
C56 C57 H57 119.8 ?
C57 C58 C59 119.8(3) ?
C57 C58 H58 120.1 ?
C59 C58 H58 120.1 ?
C58 C59 C60 119.9(3) ?
C58 C59 H59 120.0 ?
C60 C59 H59 120.0 ?
C59 C60 C55 121.3(3) ?
C59 C60 H60 119.3 ?
C55 C60 H60 119.3 ?
C66 C61 C62 119.0(3) ?
C66 C61 P4 122.6(2) ?
C62 C61 P4 118.3(2) ?
C63 C62 C61 120.2(3) ?
C63 C62 H62 119.9 ?
C61 C62 H62 119.9 ?
C62 C63 C64 120.3(3) ?
C62 C63 H63 119.9 ?
C64 C63 H63 119.9 ?
C63 C64 C65 120.1(3) ?
C63 C64 H64 120.0 ?
C65 C64 H64 120.0 ?
C64 C65 C66 119.6(3) ?
C64 C65 H65 120.2 ?
C66 C65 H65 120.2 ?
C61 C66 C65 120.8(3) ?
C61 C66 H66 119.6 ?
C65 C66 H66 119.6 ?
C72 C67 C68 118.1(2) ?
C72 C67 P5 124.6(2) ?
C68 C67 P5 117.27(19) ?
C69 C68 C67 120.6(3) ?
C69 C68 H68 119.7 ?
C67 C68 H68 119.7 ?
C68 C69 C70 120.1(3) ?
C68 C69 H69 119.9 ?
C70 C69 H69 119.9 ?
C71 C70 C69 119.5(3) ?
C71 C70 H70 120.2 ?
C69 C70 H70 120.2 ?
C72 C71 C70 120.3(3) ?
C72 C71 H71 119.8 ?
C70 C71 H71 119.8 ?
C71 C72 C67 121.2(3) ?
C71 C72 H72 119.4 ?
C67 C72 H72 119.4 ?
C74 C73 C78 118.0(2) ?
C74 C73 P5 120.4(2) ?
C78 C73 P5 121.4(2) ?
C73 C74 C75 121.1(3) ?
C73 C74 H74 119.5 ?
C75 C74 H74 119.5 ?
C76 C75 C74 120.1(3) ?
C76 C75 H75 119.9 ?
C74 C75 H75 119.9 ?
C77 C76 C75 119.4(3) ?
C77 C76 H76 120.3 ?
C75 C76 H76 120.3 ?
C76 C77 C78 120.6(3) ?
C76 C77 H77 119.7 ?
C78 C77 H77 119.7 ?
C77 C78 C73 120.7(2) ?
C77 C78 H78 119.7 ?
C73 C78 H78 119.7 ?
C84 C79 C80 117.7(2) ?
C84 C79 P6 124.2(2) ?
C80 C79 P6 117.8(2) ?
C81 C80 C79 121.2(3) ?
C81 C80 H80 119.4 ?
C79 C80 H80 119.4 ?
C82 C81 C80 120.2(3) ?
C82 C81 H81 119.9 ?
C80 C81 H81 119.9 ?
C81 C82 C83 119.4(3) ?
C81 C82 H82 120.3 ?
C83 C82 H82 120.3 ?
C84 C83 C82 120.1(3) ?
C84 C83 H83 120.0 ?
C82 C83 H83 120.0 ?
C83 C84 C79 121.3(3) ?
C83 C84 H84 119.3 ?
C79 C84 H84 119.3 ?
C90 C85 C86 118.5(2) ?
C90 C85 P6 121.9(2) ?
C86 C85 P6 119.4(2) ?
C85 C86 C87 120.7(3) ?
C85 C86 H86 119.6 ?
C87 C86 H86 119.6 ?
C88 C87 C86 120.0(3) ?
C88 C87 H87 120.0 ?
C86 C87 H87 120.0 ?
C87 C88 C89 119.9(3) ?
C87 C88 H88 120.1 ?
C89 C88 H88 120.1 ?
C88 C89 C90 120.4(3) ?
C88 C89 H89 119.8 ?
C90 C89 H89 119.8 ?
C85 C90 C89 120.4(3) ?
C85 C90 H90 119.8 ?
C89 C90 H90 119.8 ?
C102 C101 C106 120.4(3) ?
C102 C101 H101 119.8 ?
C106 C101 H101 119.8 ?
C103 C102 C101 120.4(4) ?
C103 C102 H102 119.8 ?
C101 C102 H102 119.8 ?
C102 C103 C104 120.4(4) ?
C102 C103 H103 119.8 ?
C104 C103 H103 119.8 ?
C103 C104 C105 119.9(4) ?
C103 C104 H104 120.1 ?
C105 C104 H104 120.1 ?
C106 C105 C104 119.3(4) ?
C106 C105 H105 120.3 ?
C104 C105 H105 120.3 ?
C105 C106 C101 119.6(3) ?
C105 C106 H106 120.2 ?
C101 C106 H106 120.2 ?
C112 C111 C116 119.8(4) ?
C112 C111 H111 120.1 ?
C116 C111 H111 120.1 ?
C113 C112 C111 119.4(4) ?
C113 C112 H112 120.3 ?
C111 C112 H112 120.3 ?
C112 C113 C114 121.0(4) ?
C112 C113 H113 119.5 ?
C114 C113 H113 119.5 ?
C113 C114 C115 119.9(4) ?
C113 C114 H114 120.0 ?
C115 C114 H114 120.0 ?
C116 C115 C114 119.6(4) ?
C116 C115 H115 120.2 ?
C114 C115 H115 120.2 ?
C115 C116 C111 120.2(4) ?
C115 C116 H116 119.9 ?
C111 C116 H116 119.9 ?

loop_
_geom_bond_atom_site_label_1
_geom_bond_atom_site_label_2
_geom_bond_distance
_geom_bond_publ_flag
Co1 P1 2.2243(8) yes
Co1 P2 2.2444(8) yes
Co1 Cl1 2.2840(7) yes
Co1 Cl2 2.3206(7) yes
Co1 P3 2.3911(8) yes
Co2 P4 2.2266(8) yes
Co2 P5 2.2386(8) yes
Co2 Cl1 2.3141(7) yes
Co2 Cl2 2.3319(7) yes
Co2 P6 2.3356(8) yes
P1 C1 1.807(2) ?
P1 C13 1.836(3) ?
P1 C19 1.836(3) ?
P2 C2 1.821(2) ?
P2 C25 1.835(3) ?
P2 C31 1.855(3) ?
P3 C3 1.802(2) ?
P3 C43 1.839(2) ?
P3 C37 1.855(3) ?
P4 C4 1.820(2) ?
P4 C61 1.836(3) ?
P4 C55 1.836(3) ?
P5 C5 1.811(2) ?
P5 C67 1.818(3) ?
P5 C73 1.851(3) ?
P6 C6 1.830(2) ?
P6 C85 1.838(3) ?
P6 C79 1.840(3) ?
B1 C7 1.632(4) ?
B1 C2 1.655(4) ?
B1 C1 1.663(4) ?
B1 C3 1.671(4) ?
B2 C6 1.644(4) ?
B2 C49 1.643(4) ?
B2 C4 1.656(4) ?
B2 C5 1.666(4) ?
C1 H1A 0.9900 ?
C1 H1B 0.9900 ?
C2 H2A 0.9900 ?
C2 H2B 0.9900 ?
C3 H3A 0.9900 ?
C3 H3B 0.9900 ?
C4 H4A 0.9900 ?
C4 H4B 0.9900 ?
C5 H5A 0.9900 ?
C5 H5B 0.9900 ?
C6 H6A 0.9900 ?
C6 H6B 0.9900 ?
C7 C12 1.403(3) ?
C7 C8 1.408(3) ?
C8 C9 1.389(3) ?
C8 H8 0.9500 ?
C9 C10 1.386(4) ?
C9 H9 0.9500 ?
C10 C11 1.388(4) ?
C10 H10 0.9500 ?
C11 C12 1.393(3) ?
C11 H11 0.9500 ?
C12 H12 0.9500 ?
C13 C14 1.393(3) ?
C13 C18 1.408(3) ?
C14 C15 1.386(3) ?
C14 H14 0.9500 ?
C15 C16 1.385(3) ?
C15 H15 0.9500 ?
C16 C17 1.386(3) ?
C16 H16 0.9500 ?
C17 C18 1.380(3) ?
C17 H17 0.9500 ?
C18 H18 0.9500 ?
C19 C24 1.392(3) ?
C19 C20 1.396(3) ?
C20 C21 1.383(4) ?
C20 H20 0.9500 ?
C21 C22 1.378(4) ?
C21 H21 0.9500 ?
C22 C23 1.382(4) ?
C22 H22 0.9500 ?
C23 C24 1.395(4) ?
C23 H23 0.9500 ?
C24 H24 0.9500 ?
C25 C26 1.397(3) ?
C25 C30 1.399(3) ?
C26 C27 1.383(3) ?
C26 H26 0.9500 ?
C27 C28 1.382(4) ?
C27 H27 0.9500 ?
C28 C29 1.372(4) ?
C28 H28 0.9500 ?
C29 C30 1.380(3) ?
C29 H29 0.9500 ?
C30 H30 0.9500 ?
C31 C36 1.382(3) ?
C31 C32 1.398(4) ?
C32 C33 1.385(4) ?
C32 H32 0.9500 ?
C33 C34 1.387(4) ?
C33 H33 0.9500 ?
C34 C35 1.369(4) ?
C34 H34 0.9500 ?
C35 C36 1.393(3) ?
C35 H35 0.9500 ?
C36 H36 0.9500 ?
C37 C42 1.383(3) ?
C37 C38 1.391(3) ?
C38 C39 1.390(3) ?
C38 H38 0.9500 ?
C39 C40 1.382(4) ?
C39 H39 0.9500 ?
C40 C41 1.374(4) ?
C40 H40 0.9500 ?
C41 C42 1.400(3) ?
C41 H41 0.9500 ?
C42 H42 0.9500 ?
C43 C44 1.393(3) ?
C43 C48 1.402(3) ?
C44 C45 1.386(3) ?
C44 H44 0.9500 ?
C45 C46 1.387(3) ?
C45 H45 0.9500 ?
C46 C47 1.378(3) ?
C46 H46 0.9500 ?
C47 C48 1.387(3) ?
C47 H47 0.9500 ?
C48 H48 0.9500 ?
C49 C50 1.395(4) ?
C49 C54 1.403(4) ?
C50 C51 1.398(4) ?
C50 H50 0.9500 ?
C51 C52 1.377(4) ?
C51 H51 0.9500 ?
C52 C53 1.380(4) ?
C52 H52 0.9500 ?
C53 C54 1.403(4) ?
C53 H53 0.9500 ?
C54 H54 0.9500 ?
C55 C60 1.389(3) ?
C55 C56 1.406(3) ?
C56 C57 1.378(3) ?
C56 H56 0.9500 ?
C57 C58 1.379(4) ?
C57 H57 0.9500 ?
C58 C59 1.381(4) ?
C58 H58 0.9500 ?
C59 C60 1.382(4) ?
C59 H59 0.9500 ?
C60 H60 0.9500 ?
C61 C66 1.379(3) ?
C61 C62 1.402(3) ?
C62 C63 1.377(4) ?
C62 H62 0.9500 ?
C63 C64 1.386(4) ?
C63 H63 0.9500 ?
C64 C65 1.382(4) ?
C64 H64 0.9500 ?
C65 C66 1.393(4) ?
C65 H65 0.9500 ?
C66 H66 0.9500 ?
C67 C72 1.388(3) ?
C67 C68 1.401(3) ?
C68 C69 1.381(3) ?
C68 H68 0.9500 ?
C69 C70 1.386(4) ?
C69 H69 0.9500 ?
C70 C71 1.381(4) ?
C70 H70 0.9500 ?
C71 C72 1.375(4) ?
C71 H71 0.9500 ?
C72 H72 0.9500 ?
C73 C74 1.390(3) ?
C73 C78 1.403(3) ?
C74 C75 1.389(3) ?
C74 H74 0.9500 ?
C75 C76 1.388(4) ?
C75 H75 0.9500 ?
C76 C77 1.381(3) ?
C76 H76 0.9500 ?
C77 C78 1.383(3) ?
C77 H77 0.9500 ?
C78 H78 0.9500 ?
C79 C84 1.389(3) ?
C79 C80 1.394(3) ?
C80 C81 1.387(3) ?
C80 H80 0.9500 ?
C81 C82 1.379(4) ?
C81 H81 0.9500 ?
C82 C83 1.385(4) ?
C82 H82 0.9500 ?
C83 C84 1.386(3) ?
C83 H83 0.9500 ?
C84 H84 0.9500 ?
C85 C90 1.386(3) ?
C85 C86 1.392(3) ?
C86 C87 1.391(3) ?
C86 H86 0.9500 ?
C87 C88 1.371(3) ?
C87 H87 0.9500 ?
C88 C89 1.380(4) ?
C88 H88 0.9500 ?
C89 C90 1.389(4) ?
C89 H89 0.9500 ?
C90 H90 0.9500 ?
C101 C102 1.362(4) ?
C101 C106 1.385(4) ?
C101 H101 0.9500 ?
C102 C103 1.362(4) ?
C102 H102 0.9500 ?
C103 C104 1.369(5) ?
C103 H103 0.9500 ?
C104 C105 1.395(5) ?
C104 H104 0.9500 ?
C105 C106 1.378(4) ?
C105 H105 0.9500 ?
C106 H106 0.9500 ?
C111 C112 1.378(5) ?
C111 C116 1.378(5) ?
C111 H111 0.9500 ?
C112 C113 1.365(5) ?
C112 H112 0.9500 ?
C113 C114 1.358(5) ?
C113 H113 0.9500 ?
C114 C115 1.380(4) ?
C114 H114 0.9500 ?
C115 C116 1.366(5) ?
C115 H115 0.9500 ?
C116 H116 0.9500 ?
